data_4000420
_journal_name_full 'Chemistry of Materials'
_journal_paper_doi 10.1021/cm049594l
_journal_year 2004
_chemical_formula_sum 'C19 H35 N3 O3 S'
_chemical_formula_weight 385.56
_chemical_name_common 'guandinium dodecylbenzenesulfonate'
_space_group_IT_number 14
_symmetry_cell_setting monoclinic
_symmetry_space_group_name_Hall '-P 2yn'
_symmetry_space_group_name_H-M 'P 1 21/n 1'
_atom_sites_solution_hydrogens geom
_atom_sites_solution_primary direct
_atom_sites_solution_secondary difmap
_cell_angle_alpha 90.00
_cell_angle_beta 93.94(3)
_cell_angle_gamma 90.00
_cell_formula_units_Z 8
_cell_length_a 7.9093(16)
_cell_length_b 10.180(2)
_cell_length_c 54.544(11)
_cell_measurement_reflns_used 982
_cell_measurement_temperature 173(2)
_cell_measurement_theta_max 53.908
_cell_measurement_theta_min 5.223
_cell_volume 4381.4(15)
_diffrn_ambient_temperature 173(2)
_diffrn_detector_area_resol_mean ?
_diffrn_measurement_device_type 'Siemens SMART Platform CCD'
_diffrn_measurement_method 'area detector, omega scans'
_diffrn_radiation_monochromator graphite
_diffrn_radiation_source 'normal-focus sealed tube'
_diffrn_radiation_type MoK\a
_diffrn_radiation_wavelength 0.71073
_diffrn_reflns_av_R_equivalents 0.0602
_diffrn_reflns_av_sigmaI/netI 0.0803
_diffrn_reflns_limit_h_max 10
_diffrn_reflns_limit_h_min -10
_diffrn_reflns_limit_k_max 13
_diffrn_reflns_limit_k_min -6
_diffrn_reflns_limit_l_max 69
_diffrn_reflns_limit_l_min -69
_diffrn_reflns_number 26163
_diffrn_reflns_theta_max 27.14
_diffrn_reflns_theta_min 0.75
_diffrn_standards_decay_% ?
_diffrn_standards_interval_count ?
_diffrn_standards_interval_time ?
_diffrn_standards_number ?
_exptl_absorpt_coefficient_mu 0.170
_exptl_absorpt_correction_T_max 1.000000
_exptl_absorpt_correction_T_min 0.784629
_exptl_absorpt_correction_type multi-scan
_exptl_absorpt_process_details 'SADABS, R. Blessing, 1995'
_exptl_crystal_colour ?
_exptl_crystal_density_diffrn 1.169
_exptl_crystal_density_meas ?
_exptl_crystal_density_method 'not measured'
_exptl_crystal_description ?
_exptl_crystal_F_000 1680
_exptl_crystal_size_max 0.4
_exptl_crystal_size_mid 0.4
_exptl_crystal_size_min 0.1
_refine_ls_extinction_coef ?
_refine_ls_extinction_method none
_refine_ls_goodness_of_fit_ref 1.245
_refine_ls_hydrogen_treatment mixed
_refine_ls_matrix_type full
_refine_ls_number_parameters 471
_refine_ls_number_reflns 9625
_refine_ls_number_restraints 0
_refine_ls_restrained_S_all 1.245
_refine_ls_R_factor_all 0.1790
_refine_ls_R_factor_gt 0.1411
_refine_ls_shift/su_max 0.001
_refine_ls_shift/su_mean 0.000
_refine_ls_structure_factor_coef Fsqd
_refine_ls_weighting_details 'calc w=1/[\s^2^(Fo^2^)+(0.0680P)^2^+43.9482P] where P=(Fo^2^+2Fc^2^)/3'
_refine_ls_weighting_scheme calc
_refine_ls_wR_factor_gt 0.3467
_refine_ls_wR_factor_ref 0.3650
_reflns_number_gt 6987
_reflns_number_total 9625
_reflns_threshold_expression >2sigma(I)
_cod_original_sg_symbol_H-M P2(1)/n
_cod_database_code 4000420

loop_
_symmetry_equiv_pos_as_xyz
'x, y, z'
'-x+1/2, y+1/2, -z+1/2'
'-x, -y, -z'
'x-1/2, -y-1/2, z-1/2'

loop_
_atom_site_label
_atom_site_type_symbol
_atom_site_fract_x
_atom_site_fract_y
_atom_site_fract_z
_atom_site_U_iso_or_equiv
_atom_site_adp_type
_atom_site_occupancy
_atom_site_symmetry_multiplicity
_atom_site_calc_flag
_atom_site_refinement_flags
_atom_site_disorder_assembly
_atom_site_disorder_group
S1 S 0.5161(2) 0.47463(18) 0.03944(3) 0.0224(4) Uani 1 1 d . . .
S2 S 1.0262(2) 1.06934(19) 0.05624(3) 0.0255(4) Uani 1 1 d . . .
O3 O 0.8686(6) 1.1296(6) 0.04621(9) 0.0302(12) Uani 1 1 d . . .
C5 C 0.5237(9) 0.4330(7) 0.07045(14) 0.0253(15) Uani 1 1 d . . .
N6 N 1.1410(8) 0.7027(7) -0.00360(12) 0.0297(15) Uani 1 1 d . . .
H6A H 1.2409 0.6784 0.0030 0.036 Uiso 1 1 calc R . .
H6B H 1.1340 0.7530 -0.0167 0.036 Uiso 1 1 calc R . .
N7 N 0.8510(8) 0.7034(7) -0.00338(11) 0.0285(14) Uani 1 1 d . . .
H7A H 0.7574 0.6798 0.0033 0.034 Uiso 1 1 calc R . .
H7B H 0.8455 0.7537 -0.0165 0.034 Uiso 1 1 calc R . .
N8 N 1.0098(7) 0.5877(6) 0.02607(11) 0.0277(14) Uani 1 1 d . . .
H8A H 0.9168 0.5637 0.0328 0.033 Uiso 1 1 calc R . .
H8B H 1.1093 0.5613 0.0324 0.033 Uiso 1 1 calc R . .
C9 C 1.0001(9) 0.6631(7) 0.00639(12) 0.0222(15) Uani 1 1 d . . .
C11 C 0.4288(10) 0.5019(8) 0.08719(14) 0.0325(18) Uani 1 1 d . . .
H11 H 0.3573 0.5721 0.0815 0.039 Uiso 1 1 calc R . .
N12 N 0.3761(8) 0.8354(7) 0.04493(13) 0.0350(16) Uani 1 1 d . . .
H12A H 0.3771 0.7490 0.0448 0.042 Uiso 1 1 calc R . .
H12B H 0.2791 0.8779 0.0449 0.042 Uiso 1 1 calc R . .
C14 C 0.6314(11) 1.0921(9) 0.31346(15) 0.0368(19) Uani 1 1 d . . .
H14A H 0.6551 0.9967 0.3143 0.044 Uiso 1 1 calc R . .
H14B H 0.5097 1.1035 0.3084 0.044 Uiso 1 1 calc R . .
C15 C 1.0283(10) 1.1492(8) 0.13860(15) 0.0329(18) Uani 1 1 d . . .
C16 C 0.1880(12) 0.3410(9) 0.32207(16) 0.040(2) Uani 1 1 d . . .
H16A H 0.3103 0.3427 0.3273 0.048 Uiso 1 1 calc R . .
H16B H 0.1526 0.2478 0.3210 0.048 Uiso 1 1 calc R . .
C17 C 0.7356(11) 1.1530(9) 0.29439(15) 0.0366(19) Uani 1 1 d . . .
H17A H 0.8569 1.1450 0.3000 0.044 Uiso 1 1 calc R . .
H17B H 0.7084 1.2478 0.2932 0.044 Uiso 1 1 calc R . .
C18 C 0.2728(11) 0.3400(9) 0.27795(15) 0.0368(19) Uani 1 1 d . . .
H18A H 0.3933 0.3477 0.2840 0.044 Uiso 1 1 calc R . .
H18B H 0.2456 0.2453 0.2765 0.044 Uiso 1 1 calc R . .
C19 C 0.5514(12) 0.3246(9) 0.14743(15) 0.039(2) Uani 1 1 d . . .
H19A H 0.6720 0.3265 0.1536 0.047 Uiso 1 1 calc R . .
H19B H 0.5141 0.2318 0.1478 0.047 Uiso 1 1 calc R . .
C20 C 0.3684(10) 0.3437(8) 0.23470(14) 0.0332(18) Uani 1 1 d . . .
H20A H 0.3455 0.2483 0.2332 0.040 Uiso 1 1 calc R . .
H20B H 0.4866 0.3543 0.2416 0.040 Uiso 1 1 calc R . .
N21 N 0.6637(8) 0.8376(7) 0.04535(14) 0.0398(17) Uani 1 1 d . . .
H21A H 0.6637 0.7512 0.0452 0.048 Uiso 1 1 calc R . .
H21B H 0.7602 0.8809 0.0456 0.048 Uiso 1 1 calc R . .
C22 C 0.9229(11) 1.1594(9) 0.20772(15) 0.0373(19) Uani 1 1 d . . .
H22A H 1.0409 1.1489 0.2147 0.045 Uiso 1 1 calc R . .
H22B H 0.8973 1.2546 0.2073 0.045 Uiso 1 1 calc R . .
C23 C 0.4384(10) 0.4683(8) 0.11201(14) 0.0313(17) Uani 1 1 d . . .
H23 H 0.3723 0.5155 0.1229 0.038 Uiso 1 1 calc R . .
C24 C 0.8232(10) 1.1527(8) 0.25051(14) 0.0338(18) Uani 1 1 d . . .
H24A H 0.9425 1.1431 0.2570 0.041 Uiso 1 1 calc R . .
H24B H 0.7986 1.2479 0.2492 0.041 Uiso 1 1 calc R . .
C25 C 0.4664(10) 0.3419(8) 0.19119(14) 0.0323(18) Uani 1 1 d . . .
H25A H 0.4395 0.2470 0.1900 0.039 Uiso 1 1 calc R . .
H25B H 0.5855 0.3502 0.1979 0.039 Uiso 1 1 calc R . .
C26 C 0.3533(10) 0.4045(9) 0.20890(14) 0.0348(18) Uani 1 1 d . . .
H26A H 0.2343 0.3971 0.2022 0.042 Uiso 1 1 calc R . .
H26B H 0.3812 0.4992 0.2103 0.042 Uiso 1 1 calc R . .
C27 C 0.1637(11) 0.4010(9) 0.29683(15) 0.0379(19) Uani 1 1 d . . .
H27A H 0.1897 0.4960 0.2981 0.045 Uiso 1 1 calc R . .
H27B H 0.0431 0.3922 0.2909 0.045 Uiso 1 1 calc R . .
C28 C 0.9115(10) 1.1069(9) 0.18119(15) 0.0362(19) Uani 1 1 d . . .
H28A H 0.9411 1.0124 0.1813 0.043 Uiso 1 1 calc R . .
H28B H 0.7937 1.1160 0.1740 0.043 Uiso 1 1 calc R . .
C29 C 0.5206(10) 0.9018(8) 0.04527(14) 0.0323(18) Uani 1 1 d . . .
C30 C 0.5420(9) 0.3680(7) 0.12098(14) 0.0276(16) Uani 1 1 d . . .
C31 C 1.0303(11) 1.1812(9) 0.16549(14) 0.038(2) Uani 1 1 d . . .
H31A H 1.0052 1.2760 0.1670 0.045 Uiso 1 1 calc R . .
H31B H 1.1473 1.1673 0.1727 0.045 Uiso 1 1 calc R . .
C32 C 0.9517(12) 1.0371(8) 0.12837(16) 0.042(2) Uani 1 1 d . . .
H32 H 0.8975 0.9772 0.1386 0.050 Uiso 1 1 calc R . .
C33 C 0.4508(11) 0.4007(8) 0.16544(13) 0.0323(18) Uani 1 1 d . . .
H33A H 0.3299 0.4019 0.1594 0.039 Uiso 1 1 calc R . .
H33B H 0.4914 0.4927 0.1662 0.039 Uiso 1 1 calc R . .
C34 C 0.6680(11) 1.1528(8) 0.33911(15) 0.0366(19) Uani 1 1 d . . .
H34A H 0.7905 1.1431 0.3438 0.044 Uiso 1 1 calc R . .
H34B H 0.6431 1.2480 0.3380 0.044 Uiso 1 1 calc R . .
C35 C 1.0308(9) 1.0985(7) 0.08825(13) 0.0234(15) Uani 1 1 d . . .
C36 C 0.0913(12) 0.4079(10) 0.34169(16) 0.043(2) Uani 1 1 d . . .
H36A H 0.1256 0.5014 0.3427 0.052 Uiso 1 1 calc R . .
H36B H -0.0312 0.4050 0.3366 0.052 Uiso 1 1 calc R . .
C37 C 0.9531(12) 1.0112(8) 0.10332(15) 0.039(2) Uani 1 1 d . . .
H37 H 0.9009 0.9339 0.0966 0.047 Uiso 1 1 calc R . .
C38 C 1.1056(12) 1.2328(9) 0.12283(17) 0.043(2) Uani 1 1 d . . .
H38 H 1.1598 1.3096 0.1294 0.052 Uiso 1 1 calc R . .
C39 C 0.7094(11) 1.0933(9) 0.26909(15) 0.0379(19) Uani 1 1 d . . .
H39A H 0.5895 1.1054 0.2630 0.045 Uiso 1 1 calc R . .
H39B H 0.7315 0.9977 0.2703 0.045 Uiso 1 1 calc R . .
C40 C 0.2511(12) 0.4013(9) 0.25254(16) 0.040(2) Uani 1 1 d . . .
H40A H 0.1324 0.3889 0.2459 0.048 Uiso 1 1 calc R . .
H40B H 0.2722 0.4970 0.2540 0.048 Uiso 1 1 calc R . .
C41 C 0.5699(11) 1.0949(9) 0.35935(15) 0.0373(19) Uani 1 1 d . . .
H41A H 0.5877 0.9987 0.3598 0.045 Uiso 1 1 calc R . .
H41B H 0.4475 1.1110 0.3555 0.045 Uiso 1 1 calc R . .
C42 C 0.6281(10) 0.3328(8) 0.08008(15) 0.0345(18) Uani 1 1 d . . .
H42 H 0.6964 0.2856 0.0695 0.041 Uiso 1 1 calc R . .
C43 C 0.8058(11) 1.0936(9) 0.22473(14) 0.038(2) Uani 1 1 d . . .
H43A H 0.8322 0.9986 0.2257 0.045 Uiso 1 1 calc R . .
H43B H 0.6872 1.1032 0.2179 0.045 Uiso 1 1 calc R . .
C44 C 0.1184(12) 0.3482(10) 0.36673(16) 0.045(2) Uani 1 1 d . . .
H44A H 0.2415 0.3452 0.3714 0.054 Uiso 1 1 calc R . .
H44B H 0.0760 0.2567 0.3661 0.054 Uiso 1 1 calc R . .
N45 N 0.5207(9) 1.0326(7) 0.04631(16) 0.047(2) Uani 1 1 d . . .
H45A H 0.6172 1.0758 0.0471 0.056 Uiso 1 1 calc R . .
H45B H 0.4242 1.0757 0.0463 0.056 Uiso 1 1 calc R . .
C46 C 0.6346(11) 0.3009(9) 0.10432(15) 0.038(2) Uani 1 1 d . . .
H46 H 0.7050 0.2302 0.1100 0.045 Uiso 1 1 calc R . .
C47 C 1.1076(11) 1.2098(9) 0.09802(16) 0.040(2) Uani 1 1 d . . .
H47 H 1.1614 1.2700 0.0877 0.048 Uiso 1 1 calc R . .
C48 C 0.6207(13) 1.1513(10) 0.38472(16) 0.046(2) Uani 1 1 d . . .
H48A H 0.7411 1.1293 0.3889 0.056 Uiso 1 1 calc R . .
H48B H 0.6122 1.2482 0.3837 0.056 Uiso 1 1 calc R . .
C50 C 0.0295(16) 0.4234(13) 0.38666(19) 0.066(3) Uani 1 1 d . . .
H50A H 0.0796 0.5111 0.3887 0.099 Uiso 1 1 calc R . .
H50B H 0.0439 0.3754 0.4022 0.099 Uiso 1 1 calc R . .
H50C H -0.0915 0.4316 0.3817 0.099 Uiso 1 1 calc R . .
C51 C 0.5198(14) 1.1058(12) 0.40526(19) 0.062(3) Uani 1 1 d . . .
H51A H 0.4029 1.1372 0.4025 0.093 Uiso 1 1 calc R . .
H51B H 0.5699 1.1409 0.4208 0.093 Uiso 1 1 calc R . .
H51C H 0.5205 1.0096 0.4059 0.093 Uiso 1 1 calc R . .
O54 O 1.0270(7) 0.9289(5) 0.05265(11) 0.0369(14) Uani 1 1 d . . .
O57 O 0.5141(7) 0.3535(6) 0.02568(10) 0.0326(13) Uani 1 1 d . . .
O70 O 0.6674(6) 0.5549(5) 0.03634(9) 0.0293(12) Uani 1 1 d . . .
O80 O 0.3635(6) 0.5545(5) 0.03483(9) 0.0285(12) Uani 1 1 d . . .
O1 O 1.1745(6) 1.1339(6) 0.04753(9) 0.0308(12) Uani 1 1 d . . .

loop_
_atom_site_aniso_label
_atom_site_aniso_U_11
_atom_site_aniso_U_22
_atom_site_aniso_U_33
_atom_site_aniso_U_23
_atom_site_aniso_U_13
_atom_site_aniso_U_12
S1 0.0178(8) 0.0271(9) 0.0224(8) 0.0007(7) 0.0035(6) 0.0004(7)
S2 0.0227(9) 0.0283(10) 0.0257(9) -0.0001(8) 0.0032(7) 0.0011(8)
O3 0.021(3) 0.042(3) 0.028(3) 0.005(2) 0.000(2) 0.005(2)
C5 0.023(3) 0.020(4) 0.034(4) -0.004(3) 0.006(3) -0.008(3)
N6 0.021(3) 0.038(4) 0.031(3) 0.007(3) 0.007(3) 0.002(3)
N7 0.022(3) 0.038(4) 0.026(3) 0.003(3) 0.001(2) 0.000(3)
N8 0.013(3) 0.036(4) 0.034(3) 0.001(3) 0.003(2) 0.001(3)
C9 0.021(3) 0.026(4) 0.020(3) -0.005(3) 0.004(3) -0.004(3)
C11 0.037(4) 0.029(4) 0.032(4) 0.007(3) 0.002(3) 0.009(4)
N12 0.027(3) 0.029(4) 0.049(4) -0.008(3) 0.001(3) 0.006(3)
C14 0.039(5) 0.040(5) 0.033(4) -0.002(4) 0.008(4) 0.002(4)
C15 0.034(4) 0.031(4) 0.034(4) -0.004(3) 0.000(3) 0.005(3)
C16 0.046(5) 0.038(5) 0.037(5) -0.001(4) 0.007(4) 0.003(4)
C17 0.039(5) 0.034(5) 0.036(4) 0.002(4) 0.004(4) -0.001(4)
C18 0.042(5) 0.037(5) 0.032(4) 0.002(4) 0.005(4) 0.002(4)
C19 0.051(5) 0.035(5) 0.032(4) 0.007(4) 0.003(4) 0.003(4)
C20 0.038(4) 0.035(4) 0.026(4) 0.002(3) 0.001(3) -0.004(4)
N21 0.026(3) 0.037(4) 0.057(5) -0.013(4) 0.008(3) -0.001(3)
C22 0.038(5) 0.043(5) 0.031(4) 0.004(4) 0.002(3) 0.006(4)
C23 0.039(4) 0.025(4) 0.031(4) 0.003(3) 0.010(3) 0.002(3)
C24 0.037(4) 0.033(4) 0.032(4) 0.003(3) 0.006(3) -0.003(4)
C25 0.030(4) 0.040(5) 0.027(4) -0.002(3) -0.001(3) -0.005(4)
C26 0.035(4) 0.038(5) 0.031(4) 0.002(4) -0.002(3) -0.002(4)
C27 0.044(5) 0.037(5) 0.034(4) -0.002(4) 0.005(4) 0.002(4)
C28 0.033(4) 0.038(5) 0.038(5) 0.004(4) 0.002(4) 0.003(4)
C29 0.037(4) 0.031(4) 0.029(4) -0.007(3) 0.004(3) -0.004(4)
C30 0.027(4) 0.025(4) 0.031(4) 0.002(3) 0.001(3) -0.001(3)
C31 0.038(5) 0.048(5) 0.027(4) 0.000(4) 0.002(3) 0.003(4)
C32 0.063(6) 0.028(4) 0.036(5) 0.010(4) 0.004(4) -0.014(4)
C33 0.043(5) 0.031(4) 0.022(4) -0.004(3) 0.000(3) -0.004(4)
C34 0.042(5) 0.030(4) 0.038(5) -0.004(4) 0.007(4) -0.004(4)
C35 0.022(3) 0.028(4) 0.021(3) -0.002(3) 0.003(3) 0.000(3)
C36 0.049(5) 0.045(5) 0.036(5) -0.002(4) 0.008(4) 0.002(4)
C37 0.055(5) 0.028(4) 0.034(4) 0.002(4) 0.001(4) -0.009(4)
C38 0.047(5) 0.036(5) 0.047(5) -0.013(4) 0.012(4) -0.019(4)
C39 0.040(5) 0.039(5) 0.035(4) -0.004(4) 0.006(4) -0.004(4)
C40 0.046(5) 0.038(5) 0.034(4) -0.004(4) 0.003(4) 0.001(4)
C41 0.041(5) 0.034(5) 0.038(5) -0.001(4) 0.012(4) -0.002(4)
C42 0.036(4) 0.034(4) 0.035(4) 0.000(4) 0.007(3) 0.013(4)
C43 0.044(5) 0.042(5) 0.028(4) 0.005(4) 0.000(4) 0.004(4)
C44 0.045(5) 0.053(6) 0.037(5) -0.004(4) 0.007(4) -0.001(5)
N45 0.027(4) 0.034(4) 0.080(6) -0.007(4) 0.009(4) 0.001(3)
C46 0.042(5) 0.036(5) 0.035(4) 0.004(4) 0.000(4) 0.014(4)
C47 0.038(5) 0.041(5) 0.042(5) 0.000(4) 0.014(4) -0.019(4)
C48 0.059(6) 0.042(5) 0.039(5) -0.010(4) 0.010(4) 0.001(5)
C50 0.084(8) 0.080(8) 0.036(5) -0.004(5) 0.018(5) 0.002(7)
C51 0.068(7) 0.075(8) 0.045(6) 0.008(5) 0.018(5) -0.019(6)
O54 0.047(3) 0.023(3) 0.041(3) -0.010(2) 0.009(3) -0.001(3)
O57 0.030(3) 0.039(3) 0.029(3) -0.009(2) 0.002(2) 0.000(2)
O70 0.022(3) 0.034(3) 0.033(3) 0.007(2) 0.007(2) 0.000(2)
O80 0.020(2) 0.035(3) 0.031(3) 0.005(2) 0.002(2) 0.004(2)
O1 0.024(3) 0.039(3) 0.030(3) 0.008(2) 0.008(2) 0.000(2)
